data_7100039
loop_
_publ_author_name
R.E.Grigg
'Laura Cleghorn'
'Colin Kilner'
'William S. MacLachlan'
'V. Sridharan'

_publ_section_title
;
Bimetallic Catalytic Synthesis of Annelated
Benzazepines
;
_journal_name_full 'Chemical Communications'
_journal_paper_doi 10.1039/b503213j
_journal_year 2005
_chemical_formula_moiety 'C26 H25 N'
_chemical_formula_sum 'C26 H25 N'
_chemical_formula_weight 351.47
_space_group_IT_number 33
_space_group_name_Hall 'P 2c -2n'
_space_group_name_H-M_alt 'P n a 21'
_symmetry_cell_setting orthorhombic
_symmetry_space_group_name_Hall 'P 2c -2n'
_symmetry_space_group_name_H-M 'P n a 21'
_cell_angle_alpha 90.00
_cell_angle_beta 90.00
_cell_angle_gamma 90.00
_cell_formula_units_Z 4
_cell_length_a 10.3740(2)
_cell_length_b 19.2830(7)
_cell_length_c 9.7330(3)
_cell_measurement_temperature 150(2)
_cell_volume 1947.01(10)
_diffrn_ambient_temperature 150(2)
_exptl_crystal_density_diffrn 1.199
_cod_database_code 7100039

loop_
_symmetry_equiv_pos_as_xyz
'x, y, z'
'-x+1/2, y+1/2, z+1/2'
'x+1/2, -y+1/2, z'
'-x, -y, z+1/2'

loop_
_atom_site_label
_atom_site_type_symbol
_atom_site_fract_x
_atom_site_fract_y
_atom_site_fract_z
_atom_site_U_iso_or_equiv
_atom_site_adp_type
_atom_site_occupancy
_atom_site_symmetry_multiplicity
_atom_site_calc_flag
_atom_site_refinement_flags
_atom_site_disorder_assembly
_atom_site_disorder_group
C10 C -0.67209(18) -0.76000(10) 0.3807(2) 0.0297(4) Uani 1 1 d . . .
H10 H -0.7422 -0.7673 0.3118 0.036 Uiso 1 1 calc R . .
C13 C -0.47164(19) -0.67531(11) 0.1771(2) 0.0318(4) Uani 1 1 d . . .
C4 C -0.69599(17) -0.77717(10) 0.6384(2) 0.0301(4) Uani 1 1 d . . .
C5 C -0.7405(2) -0.81705(12) 0.7480(2) 0.0353(5) Uani 1 1 d . . .
H5 H -0.7354 -0.7989 0.8386 0.042 Uiso 1 1 calc R . .
C3 C -0.6406(2) -0.70579(10) 0.6672(2) 0.0323(4) Uani 1 1 d . . .
H3 H -0.5657 -0.7119 0.7308 0.039 Uiso 1 1 calc R . .
C19 C -0.6736(2) -0.63793(11) 0.3084(2) 0.0381(5) Uani 1 1 d . . .
H19A H -0.7093 -0.5935 0.3425 0.046 Uiso 1 1 calc R . .
H19B H -0.7323 -0.6549 0.2357 0.046 Uiso 1 1 calc R . .
C6 C -0.7917(2) -0.88229(11) 0.7277(2) 0.0365(5) Uani 1 1 d . . .
H6 H -0.8233 -0.9082 0.8036 0.044 Uiso 1 1 calc R . .
C9 C -0.70549(17) -0.80369(11) 0.5051(2) 0.0288(4) Uani 1 1 d . . .
C11 C -0.54421(19) -0.78407(11) 0.3122(2) 0.0319(4) Uani 1 1 d . . .
H11A H -0.4726 -0.7755 0.3773 0.038 Uiso 1 1 calc R . .
H11B H -0.5491 -0.8347 0.2968 0.038 Uiso 1 1 calc R . .
C31 C -0.73719(19) -0.65847(10) 0.7381(2) 0.0321(4) Uani 1 1 d . . .
C32 C -0.8543(2) -0.64227(12) 0.6770(2) 0.0396(5) Uani 1 1 d . . .
H32 H -0.8772 -0.6637 0.5926 0.048 Uiso 1 1 calc R . .
C18 C -0.54357(19) -0.62273(11) 0.2423(2) 0.0346(5) Uani 1 1 d . . .
C14 C -0.35713(19) -0.65675(12) 0.1111(2) 0.0373(5) Uani 1 1 d . . .
H14 H -0.3078 -0.6917 0.0666 0.045 Uiso 1 1 calc R . .
C22 C -0.5114(2) -0.78544(12) 0.0605(2) 0.0412(5) Uani 1 1 d . . .
H22A H -0.4852 -0.7640 -0.0228 0.049 Uiso 1 1 calc R . .
H22B H -0.5372 -0.8327 0.0607 0.049 Uiso 1 1 calc R . .
C8 C -0.75424(19) -0.87078(11) 0.4863(2) 0.0331(5) Uani 1 1 d . . .
H8 H -0.7581 -0.8898 0.3964 0.040 Uiso 1 1 calc R . .
C17 C -0.4975(2) -0.55500(11) 0.2410(2) 0.0411(5) Uani 1 1 d . . .
H17 H -0.5454 -0.5198 0.2862 0.049 Uiso 1 1 calc R . .
N1 N -0.67711(16) -0.68744(9) 0.42096(18) 0.0324(4) Uani 1 1 d . . .
C33 C -0.9382(2) -0.59551(12) 0.7368(3) 0.0430(5) Uani 1 1 d . . .
H33 H -1.0172 -0.5849 0.6920 0.052 Uiso 1 1 calc R . .
C36 C -0.7091(2) -0.62794(11) 0.8641(2) 0.0390(5) Uani 1 1 d . . .
H36 H -0.6304 -0.6390 0.9091 0.047 Uiso 1 1 calc R . .
C7 C -0.79697(19) -0.90988(11) 0.5968(2) 0.0351(5) Uani 1 1 d . . .
H7 H -0.8297 -0.9553 0.5826 0.042 Uiso 1 1 calc R . .
C16 C -0.3828(2) -0.53749(13) 0.1749(3) 0.0455(5) Uani 1 1 d . . .
H16 H -0.3528 -0.4910 0.1754 0.055 Uiso 1 1 calc R . .
C34 C -0.9094(2) -0.56374(12) 0.8610(3) 0.0444(5) Uani 1 1 d . . .
C2 C -0.58926(19) -0.67202(11) 0.5340(2) 0.0347(5) Uani 1 1 d . . .
H2A H -0.5825 -0.6212 0.5465 0.042 Uiso 1 1 calc R . .
H2B H -0.5023 -0.6903 0.5128 0.042 Uiso 1 1 calc R . .
C12 C -0.51196(18) -0.74927(11) 0.1770(2) 0.0319(4) Uani 1 1 d . . .
C15 C -0.3135(2) -0.58879(13) 0.1088(2) 0.0436(6) Uani 1 1 d . . .
H15 H -0.2361 -0.5775 0.0617 0.052 Uiso 1 1 calc R . .
C35 C -0.7938(2) -0.58171(13) 0.9250(3) 0.0459(6) Uani 1 1 d . . .
H35 H -0.7729 -0.5620 1.0116 0.055 Uiso 1 1 calc R . .
C44 C -1.0003(3) -0.51169(14) 0.9242(4) 0.0649(8) Uani 1 1 d . . .
H44A H -1.0060 -0.5198 1.0234 0.078 Uiso 1 1 calc R . .
H44B H -1.0860 -0.5168 0.8829 0.078 Uiso 1 1 calc R . .
H44C H -0.9681 -0.4647 0.9072 0.078 Uiso 1 1 calc R . .

loop_
_atom_site_aniso_label
_atom_site_aniso_U_11
_atom_site_aniso_U_22
_atom_site_aniso_U_33
_atom_site_aniso_U_23
_atom_site_aniso_U_13
_atom_site_aniso_U_12
C10 0.0269(9) 0.0338(11) 0.0284(9) 0.0004(9) 0.0000(7) 0.0002(8)
C13 0.0333(9) 0.0374(11) 0.0246(9) 0.0057(9) -0.0015(8) 0.0021(8)
C4 0.0252(9) 0.0337(11) 0.0314(10) 0.0008(9) -0.0004(8) 0.0009(8)
C5 0.0355(11) 0.0417(12) 0.0287(10) -0.0009(10) 0.0020(9) 0.0002(9)
C3 0.0309(10) 0.0359(11) 0.0303(10) -0.0020(9) -0.0015(8) -0.0016(8)
C19 0.0375(11) 0.0367(12) 0.0400(12) 0.0078(10) 0.0071(9) 0.0099(9)
C6 0.0372(11) 0.0375(12) 0.0348(11) 0.0074(10) 0.0046(9) -0.0019(9)
C9 0.0240(9) 0.0325(11) 0.0300(10) -0.0002(9) 0.0012(8) 0.0010(7)
C11 0.0334(10) 0.0317(11) 0.0308(10) 0.0010(9) 0.0045(8) 0.0030(8)
C31 0.0346(10) 0.0307(11) 0.0309(10) -0.0001(9) 0.0011(8) -0.0047(8)
C32 0.0371(11) 0.0482(13) 0.0336(11) -0.0071(11) 0.0010(9) 0.0003(10)
C18 0.0375(11) 0.0364(11) 0.0298(10) 0.0081(10) -0.0012(9) 0.0020(9)
C14 0.0364(11) 0.0480(13) 0.0276(10) 0.0046(10) 0.0008(9) 0.0001(9)
C22 0.0432(12) 0.0442(14) 0.0362(12) -0.0023(10) 0.0071(10) -0.0011(10)
C8 0.0300(10) 0.0350(12) 0.0343(11) -0.0020(10) 0.0013(8) -0.0001(8)
C17 0.0507(13) 0.0356(11) 0.0369(12) 0.0080(11) 0.0006(10) 0.0057(9)
N1 0.0345(8) 0.0315(9) 0.0312(9) 0.0015(8) 0.0031(7) 0.0022(7)
C33 0.0382(11) 0.0437(13) 0.0472(13) 0.0013(11) 0.0086(11) 0.0001(9)
C36 0.0449(12) 0.0382(12) 0.0340(11) -0.0029(10) -0.0011(10) -0.0061(9)
C7 0.0316(10) 0.0300(11) 0.0436(12) 0.0008(9) 0.0024(9) -0.0002(8)
C16 0.0519(13) 0.0423(12) 0.0421(12) 0.0134(11) -0.0031(11) -0.0094(10)
C34 0.0487(12) 0.0315(11) 0.0531(13) -0.0034(11) 0.0192(11) -0.0087(9)
C2 0.0332(10) 0.0326(11) 0.0381(11) -0.0022(9) 0.0038(9) -0.0026(8)
C12 0.0269(10) 0.0374(11) 0.0314(10) -0.0003(9) 0.0010(8) 0.0037(8)
C15 0.0405(12) 0.0553(15) 0.0351(12) 0.0111(11) 0.0028(9) -0.0071(10)
C35 0.0578(14) 0.0422(13) 0.0377(12) -0.0122(11) 0.0084(11) -0.0139(11)
C44 0.0606(15) 0.0457(15) 0.088(2) -0.0201(16) 0.0329(15) -0.0082(12)

loop_
_geom_bond_atom_site_label_1
_geom_bond_atom_site_label_2
_geom_bond_distance
_geom_bond_site_symmetry_2
_geom_bond_publ_flag
C10 N1 1.454(3) . ?
C10 C9 1.515(3) . ?
C10 C11 1.556(3) . ?
C10 H10 1.0000 . ?
C13 C14 1.397(3) . ?
C13 C18 1.410(3) . ?
C13 C12 1.486(3) . ?
C4 C5 1.393(3) . ?
C4 C9 1.399(3) . ?
C4 C3 1.518(3) . ?
C5 C6 1.380(3) . ?
C5 H5 0.9500 . ?
C3 C31 1.521(3) . ?
C3 C2 1.545(3) . ?
C3 H3 1.0000 . ?
C19 N1 1.454(3) . ?
C19 C18 1.523(3) . ?
C19 H19A 0.9900 . ?
C19 H19B 0.9900 . ?
C6 C7 1.382(3) . ?
C6 H6 0.9500 . ?
C9 C8 1.401(3) . ?
C11 C12 1.515(3) . ?
C11 H11A 0.9900 . ?
C11 H11B 0.9900 . ?
C31 C32 1.388(3) . ?
C31 C36 1.391(3) . ?
C32 C33 1.382(3) . ?
C32 H32 0.9500 . ?
C18 C17 1.391(3) . ?
C14 C15 1.387(3) . ?
C14 H14 0.9500 . ?
C22 C12 1.331(3) . ?
C22 H22A 0.9500 . ?
C22 H22B 0.9500 . ?
C8 C7 1.386(3) . ?
C8 H8 0.9500 . ?
C17 C16 1.393(3) . ?
C17 H17 0.9500 . ?
N1 C2 1.459(3) . ?
C33 C34 1.388(4) . ?
C33 H33 0.9500 . ?
C36 C35 1.385(3) . ?
C36 H36 0.9500 . ?
C7 H7 0.9500 . ?
C16 C15 1.382(4) . ?
C16 H16 0.9500 . ?
C34 C35 1.395(4) . ?
C34 C44 1.509(3) . ?
C2 H2A 0.9900 . ?
C2 H2B 0.9900 . ?
C15 H15 0.9500 . ?
C35 H35 0.9500 . ?
C44 H44A 0.9800 . ?
C44 H44B 0.9800 . ?
C44 H44C 0.9800 . ?
